data_2001668
loop_
_publ_author_name
'Vr\'abel, V.'
'Kell\"o, E.'

_publ_section_title
;
 Structure of
 di(<i>n</i>-butyl)bis(morpholinocarbodithioato-\k^2^<i>S,S'</i>)tin(IV)
;
_journal_issue 5
_journal_name_full 'Acta Crystallographica Section C'
_journal_page_first 873
_journal_page_last 875
_journal_paper_doi 10.1107/S0108270192013040
_journal_volume 49
_journal_year 1993
_chemical_formula_moiety 'C18 H34 N2 O2 S4 Sn'
_chemical_formula_sum 'C18 H34 N2 O2 S4 Sn'
_chemical_formula_weight 557.41
_symmetry_cell_setting monoclinic
_symmetry_space_group_name_Hall '-C 2yc'
_symmetry_space_group_name_H-M 'C 1 2/c 1'
_cell_angle_alpha 90.
_cell_angle_beta 93.00(9)
_cell_angle_gamma 90.
_cell_formula_units_Z 4
_cell_length_a 17.152(14)
_cell_length_b 7.146(5)
_cell_length_c 21.00(3)
_cell_volume 2570(5)
_diffrn_radiation_type Mo
_diffrn_radiation_wavelength 0.71069
_exptl_absorpt_coefficient_mu 1.32
_exptl_crystal_density_diffrn 1.44
_exptl_crystal_density_meas 1.43(2)
_exptl_crystal_F_000 1144
_cod_data_source_file du1017.cif
_cod_data_source_block du1017_structure_1_of_1
_cod_original_cell_volume 2570(4)
_cod_database_code 2001668

loop_
_atom_site_label
_atom_site_fract_x
_atom_site_fract_y
_atom_site_fract_z
Sn .5000 .63620(10) .2500
S(1) .53810(10) .3711(2) .17840(10)
S(2) .56610(10) .7507(2) .12630(10)
O(1) .6573(3) .2572(7) -.0356(2)
N(1) .6095(4) .4342(7) .0746(2)
C(1) .5757(3) .5154(7) .1207(2)
C(2) .6268(6) .2270(12) .0716(3)
C(3) .6173(6) .1591(11) .0111(4)
C(4) .6410(6) .4397(14) -.0321(3)
C(5) .6500(6) .5403(13) .0248(3)
C(6) .6080(3) .7391(7) .2912(3)
C(7) .6114(3) .9489(8) .2915(3)
C(8) .6928(4) 1.0258(10) .3205(3)
C(9) .6990(4) 1.2258(12) .3267(5)
H(21) .6923 .2013 .0848
H(22) .5958 .1478 .1061
H(31) .6284 .0058 .0082
H(32) .5506 .1698 -.0017
H(41) .6665 .5153 -.0706
H(42) .5739 .4508 -.0428
H(51) .7173 .5458 .0376
H(52) .6332 .6882 .0223
H(61) .6167 .6878 .3400
H(62) .6562 .6871 .2633
H(71) .6011 1.0016 .2427
H(72) .5637 1.0022 .3202
H(81) .7037 .9663 .3691
H(82) .7398 .9750 .2912
H(91) .6543 1.2800 .3566
H(92) .7570 1.2685 .3456
H(93) .6897 1.2890 .2779

loop_
_geom_angle_atom_site_label_1
_geom_angle_atom_site_label_2
_geom_angle_atom_site_label_3
_geom_angle
S(1) Sn S(2) 64.50(10)
Sn S(1) C(1) 95.0(2)
Sn S(2) C(1) 80.3(2)
C(3) O(1) C(4) 109.6(6)
C(2) N(1) C(5) 111.6(6)
C(1) N(1) C(5) 122.7(6)
C(1) N(1) C(2) 124.6(6)
S(2) C(1) N(1) 123.2(4)
S(1) C(1) N(1) 116.9(4)
S(1) C(1) S(2) 119.9(4)
N(1) C(2) C(3) 111.9(7)
O(1) C(3) C(2) 115.6(8)
O(1) C(4) C(5) 122.4(8)
N(1) C(5) C(4) 107.7(7)
Sn C(6) C(7) 112.3(4)
C(6) C(7) C(8) 112.3(5)
C(7) C(8) C(9) 115.9(6)

loop_
_geom_bond_atom_site_label_1
_geom_bond_atom_site_label_2
_geom_bond_distance
Sn S(1) 2.525(2)
Sn S(2) 3.001(3)
Sn C(6) 2.134(5)
S(1) C(1) 1.740(5)
S(2) C(1) 1.694(5)
O(1) C(3) 1.412(10)
O(1) C(4) 1.337(11)
N(1) C(1) 1.292(7)
N(1) C(2) 1.512(10)
N(1) C(5) 1.492(10)
C(2) C(3) 1.362(11)
C(4) C(5) 1.396(10)
C(6) C(7) 1.500(8)
C(7) C(8) 1.592(9)
C(8) C(9) 1.438(11)
